data_4022932
loop_
_publ_author_name
'Alan R. Katritzky'
'Prabhu P. Mohapatra'
'Dmytro Fedoseyenko'
'Matthew Duncton'
'Peter J. Steel'

_publ_section_title
;
 1-Benzotriazol-1-yl-3,3,3-trifluoro-2-methoxy-2-phenylpropan-1-ones:
 Mosher-Bt Reagents
;
_journal_name_full 'Journal of Organic Chemistry'
_journal_page_first 4268
_journal_page_last 4271
_journal_paper_doi 10.1021/jo070278a
_journal_volume 72
_journal_year 2007
_chemical_formula_moiety 'C16 H12 F3 N3 O2'
_chemical_formula_sum 'C16 H12 F3 N3 O2'
_chemical_formula_weight 335.29
_chemical_name_common (rac)-1
_chemical_name_systematic
; 
 ? 
;
_space_group_IT_number 14
_symmetry_cell_setting monoclinic
_symmetry_space_group_name_Hall '-P 2ybc'
_symmetry_space_group_name_H-M 'P 1 21/c 1'
_atom_sites_solution_hydrogens geom
_atom_sites_solution_primary direct
_atom_sites_solution_secondary difmap
_audit_creation_method SHELXL-97
_cell_angle_alpha 90.00
_cell_angle_beta 105.557(2)
_cell_angle_gamma 90.00
_cell_formula_units_Z 4
_cell_length_a 13.9441(5)
_cell_length_b 7.5494(3)
_cell_length_c 14.9398(5)
_cell_measurement_reflns_used 8110
_cell_measurement_temperature 103(2)
_cell_measurement_theta_max 34.85
_cell_measurement_theta_min 2.83
_cell_volume 1515.09(10)
_computing_cell_refinement 'Bruker SMART'
_computing_data_collection 'Bruker SMART'
_computing_data_reduction 'Bruker SAINT'
_computing_molecular_graphics 'Bruker SHELXTL'
_computing_publication_material 'Bruker SHELXTL'
_computing_structure_refinement 'SHELXL-97 (Sheldrick, 1997)'
_computing_structure_solution 'SHELXS-97 (Sheldrick, 1990)'
_diffrn_ambient_temperature 103(2)
_diffrn_measured_fraction_theta_full 0.984
_diffrn_measured_fraction_theta_max 0.984
_diffrn_measurement_device_type 'CCD area detector'
_diffrn_measurement_method 'phi and omega scans'
_diffrn_radiation_monochromator graphite
_diffrn_radiation_source 'fine-focus sealed tube'
_diffrn_radiation_type MoK\a
_diffrn_radiation_wavelength 0.71073
_diffrn_reflns_av_R_equivalents 0.0340
_diffrn_reflns_av_sigmaI/netI 0.0245
_diffrn_reflns_limit_h_max 15
_diffrn_reflns_limit_h_min -22
_diffrn_reflns_limit_k_max 12
_diffrn_reflns_limit_k_min -11
_diffrn_reflns_limit_l_max 24
_diffrn_reflns_limit_l_min -24
_diffrn_reflns_number 43004
_diffrn_reflns_theta_full 34.95
_diffrn_reflns_theta_max 34.95
_diffrn_reflns_theta_min 2.83
_exptl_absorpt_coefficient_mu 0.124
_exptl_absorpt_correction_T_max 0.980
_exptl_absorpt_correction_T_min 0.815
_exptl_absorpt_correction_type multi-scan
_exptl_absorpt_process_details SADABS
_exptl_crystal_colour colourless
_exptl_crystal_density_diffrn 1.470
_exptl_crystal_density_method 'not measured'
_exptl_crystal_description block
_exptl_crystal_F_000 688
_exptl_crystal_size_max 0.40
_exptl_crystal_size_mid 0.39
_exptl_crystal_size_min 0.20
_refine_diff_density_max 0.559
_refine_diff_density_min -0.279
_refine_diff_density_rms 0.057
_refine_ls_extinction_method none
_refine_ls_goodness_of_fit_ref 1.028
_refine_ls_hydrogen_treatment constr
_refine_ls_matrix_type full
_refine_ls_number_parameters 218
_refine_ls_number_reflns 6536
_refine_ls_number_restraints 0
_refine_ls_restrained_S_all 1.028
_refine_ls_R_factor_all 0.0592
_refine_ls_R_factor_gt 0.0420
_refine_ls_shift/su_max 0.006
_refine_ls_shift/su_mean 0.000
_refine_ls_structure_factor_coef Fsqd
_refine_ls_weighting_details 'calc w=1/[\s^2^(Fo^2^)+(0.0662P)^2^+0.3500P] where P=(Fo^2^+2Fc^2^)/3'
_refine_ls_weighting_scheme calc
_refine_ls_wR_factor_gt 0.1119
_refine_ls_wR_factor_ref 0.1237
_reflns_number_gt 5065
_reflns_number_total 6536
_reflns_threshold_expression >2sigma(I)
_cod_data_source_file jo070278asi20070213_014231.cif
_cod_data_source_block 3l34
_cod_depositor_comments
;
The following automatic conversions were performed:
'_symmetry_cell_setting' value 'Monoclinic' changed to 'monoclinic'
according to '/home/saulius/struct/CIF-dictionaries/cif_core.dic'
dictionary named 'cif_core.dic' version 2.4.1 from 2010-06-29.

Automatic conversion script
Id: cif_fix_enum 1527 2010-12-29 10:47:43Z saulius 
;
_cod_original_sg_symbol_H-M 'P 21/c'
_cod_database_code 4022932

loop_
_symmetry_equiv_pos_as_xyz
'x, y, z'
'-x, y+1/2, -z+1/2'
'-x, -y, -z'
'x, -y-1/2, z-1/2'

loop_
_atom_site_label
_atom_site_type_symbol
_atom_site_fract_x
_atom_site_fract_y
_atom_site_fract_z
_atom_site_U_iso_or_equiv
_atom_site_adp_type
_atom_site_occupancy
_atom_site_symmetry_multiplicity
_atom_site_calc_flag
_atom_site_refinement_flags
C1 C 0.39092(7) 0.14775(13) 0.51093(7) 0.02436(18) Uani 1 1 d .
H1A H 0.4549 0.1717 0.4978 0.037 Uiso 1 1 calc R
H1B H 0.3769 0.0205 0.5049 0.037 Uiso 1 1 calc R
H1C H 0.3939 0.1860 0.5743 0.037 Uiso 1 1 calc R
O2 O 0.31345(5) 0.24303(9) 0.44611(4) 0.01895(12) Uani 1 1 d .
C3 C 0.22593(6) 0.28050(11) 0.47194(5) 0.01550(14) Uani 1 1 d .
C4 C 0.24501(7) 0.35566(11) 0.57157(6) 0.01731(15) Uani 1 1 d .
O4 O 0.20575(6) 0.29901(10) 0.62840(5) 0.02661(15) Uani 1 1 d .
N5 N 0.30868(6) 0.50251(10) 0.59417(5) 0.01709(13) Uani 1 1 d .
N6 N 0.35860(6) 0.57497(11) 0.53368(5) 0.02052(14) Uani 1 1 d .
N7 N 0.40932(6) 0.70807(11) 0.57359(6) 0.02254(15) Uani 1 1 d .
C8 C 0.39487(7) 0.73088(12) 0.66160(6) 0.01968(16) Uani 1 1 d .
C9 C 0.43286(8) 0.86086(13) 0.72861(7) 0.02688(19) Uani 1 1 d .
H9A H 0.4771 0.9501 0.7190 0.032 Uiso 1 1 calc R
C10 C 0.40275(9) 0.85283(14) 0.80944(7) 0.0298(2) Uani 1 1 d .
H10A H 0.4263 0.9392 0.8564 0.036 Uiso 1 1 calc R
C11 C 0.33791(9) 0.71939(15) 0.82353(7) 0.0289(2) Uani 1 1 d .
H11A H 0.3192 0.7183 0.8802 0.035 Uiso 1 1 calc R
C12 C 0.30020(8) 0.58928(13) 0.75797(6) 0.02400(18) Uani 1 1 d .
H12A H 0.2568 0.4990 0.7680 0.029 Uiso 1 1 calc R
C13 C 0.33037(7) 0.59984(11) 0.67609(5) 0.01729(14) Uani 1 1 d .
C14 C 0.16536(6) 0.41298(11) 0.40212(5) 0.01555(14) Uani 1 1 d .
C15 C 0.09641(7) 0.52497(13) 0.42603(7) 0.02215(17) Uani 1 1 d .
H15A H 0.0873 0.5202 0.4868 0.027 Uiso 1 1 calc R
C16 C 0.04112(8) 0.64349(14) 0.36115(7) 0.02626(19) Uani 1 1 d .
H16A H -0.0055 0.7199 0.3777 0.032 Uiso 1 1 calc R
C17 C 0.05388(8) 0.65040(14) 0.27211(7) 0.02556(18) Uani 1 1 d .
H17A H 0.0164 0.7319 0.2279 0.031 Uiso 1 1 calc R
C18 C 0.12161(8) 0.53775(13) 0.24792(6) 0.02369(18) Uani 1 1 d .
H18A H 0.1297 0.5414 0.1868 0.028 Uiso 1 1 calc R
C19 C 0.17764(7) 0.41960(12) 0.31265(6) 0.01894(15) Uani 1 1 d .
H19A H 0.2242 0.3435 0.2959 0.023 Uiso 1 1 calc R
C20 C 0.16435(7) 0.10696(12) 0.46670(6) 0.02035(16) Uani 1 1 d .
F21 F 0.15342(5) 0.03167(8) 0.38341(4) 0.02783(14) Uani 1 1 d .
F22 F 0.07325(5) 0.13531(9) 0.47670(5) 0.02741(13) Uani 1 1 d .
F23 F 0.20874(5) -0.01348(8) 0.53049(5) 0.02942(14) Uani 1 1 d .

loop_
_atom_site_aniso_label
_atom_site_aniso_U_11
_atom_site_aniso_U_22
_atom_site_aniso_U_33
_atom_site_aniso_U_23
_atom_site_aniso_U_13
_atom_site_aniso_U_12
C1 0.0223(4) 0.0216(4) 0.0289(4) 0.0047(3) 0.0063(3) 0.0050(3)
O2 0.0183(3) 0.0209(3) 0.0195(3) 0.0019(2) 0.0083(2) 0.0033(2)
C3 0.0171(3) 0.0154(3) 0.0153(3) -0.0009(2) 0.0066(3) -0.0016(3)
C4 0.0200(4) 0.0172(3) 0.0157(3) -0.0001(3) 0.0065(3) -0.0032(3)
O4 0.0343(4) 0.0296(4) 0.0196(3) -0.0020(3) 0.0136(3) -0.0126(3)
N5 0.0216(3) 0.0164(3) 0.0142(3) 0.0001(2) 0.0065(2) -0.0041(2)
N6 0.0263(4) 0.0193(3) 0.0177(3) 0.0021(2) 0.0090(3) -0.0048(3)
N7 0.0268(4) 0.0194(3) 0.0214(3) 0.0022(3) 0.0063(3) -0.0058(3)
C8 0.0216(4) 0.0165(3) 0.0187(3) 0.0014(3) 0.0013(3) -0.0016(3)
C9 0.0299(5) 0.0202(4) 0.0252(4) -0.0023(3) -0.0017(3) -0.0045(3)
C10 0.0358(5) 0.0249(4) 0.0233(4) -0.0064(3) -0.0018(4) -0.0004(4)
C11 0.0386(6) 0.0293(5) 0.0178(4) -0.0055(3) 0.0057(4) 0.0013(4)
C12 0.0316(5) 0.0246(4) 0.0170(3) -0.0023(3) 0.0087(3) -0.0015(3)
C13 0.0205(4) 0.0157(3) 0.0145(3) -0.0002(2) 0.0026(3) 0.0003(3)
C14 0.0162(3) 0.0153(3) 0.0156(3) -0.0015(2) 0.0050(3) -0.0009(3)
C15 0.0212(4) 0.0246(4) 0.0227(4) -0.0013(3) 0.0094(3) 0.0038(3)
C16 0.0222(4) 0.0258(4) 0.0307(4) -0.0003(4) 0.0069(3) 0.0066(3)
C17 0.0234(4) 0.0234(4) 0.0263(4) 0.0029(3) 0.0005(3) 0.0020(3)
C18 0.0281(5) 0.0240(4) 0.0177(3) 0.0015(3) 0.0038(3) 0.0004(3)
C19 0.0230(4) 0.0186(4) 0.0158(3) -0.0009(3) 0.0064(3) 0.0010(3)
C20 0.0241(4) 0.0176(3) 0.0210(4) -0.0013(3) 0.0088(3) -0.0042(3)
F21 0.0380(3) 0.0216(3) 0.0261(3) -0.0092(2) 0.0125(2) -0.0086(2)
F22 0.0235(3) 0.0280(3) 0.0342(3) -0.0046(2) 0.0136(2) -0.0086(2)
F23 0.0368(3) 0.0197(3) 0.0323(3) 0.0072(2) 0.0101(3) -0.0043(2)

loop_
_atom_type_symbol
_atom_type_description
_atom_type_scat_dispersion_real
_atom_type_scat_dispersion_imag
_atom_type_scat_source
C C 0.0033 0.0016 'International Tables Vol C Tables 4.2.6.8 and 6.1.1.4'
H H 0.0000 0.0000 'International Tables Vol C Tables 4.2.6.8 and 6.1.1.4'
N N 0.0061 0.0033 'International Tables Vol C Tables 4.2.6.8 and 6.1.1.4'
O O 0.0106 0.0060 'International Tables Vol C Tables 4.2.6.8 and 6.1.1.4'
F F 0.0171 0.0103 'International Tables Vol C Tables 4.2.6.8 and 6.1.1.4'

loop_
_geom_angle_atom_site_label_1
_geom_angle_atom_site_label_2
_geom_angle_atom_site_label_3
_geom_angle
O2 C1 H1A 109.5
O2 C1 H1B 109.5
H1A C1 H1B 109.5
O2 C1 H1C 109.5
H1A C1 H1C 109.5
H1B C1 H1C 109.5
C3 O2 C1 117.90(7)
O2 C3 C14 107.86(6)
O2 C3 C4 113.60(7)
C14 C3 C4 109.75(7)
O2 C3 C20 108.96(7)
C14 C3 C20 108.69(7)
C4 C3 C20 107.88(6)
O4 C4 N5 119.22(8)
O4 C4 C3 123.64(8)
N5 C4 C3 117.09(7)
C13 N5 N6 109.60(7)
C13 N5 C4 127.14(7)
N6 N5 C4 123.24(7)
N7 N6 N5 108.42(7)
N6 N7 C8 109.57(7)
C13 C8 N7 108.77(7)
C13 C8 C9 121.53(9)
N7 C8 C9 129.68(9)
C10 C9 C8 116.65(10)
C10 C9 H9A 121.7
C8 C9 H9A 121.7
C9 C10 C11 121.35(9)
C9 C10 H10A 119.3
C11 C10 H10A 119.3
C12 C11 C10 122.58(10)
C12 C11 H11A 118.7
C10 C11 H11A 118.7
C11 C12 C13 115.55(9)
C11 C12 H12A 122.2
C13 C12 H12A 122.2
N5 C13 C8 103.64(7)
N5 C13 C12 134.01(8)
C8 C13 C12 122.34(8)
C19 C14 C15 119.59(8)
C19 C14 C3 119.43(7)
C15 C14 C3 120.97(7)
C16 C15 C14 120.14(8)
C16 C15 H15A 119.9
C14 C15 H15A 119.9
C17 C16 C15 120.13(9)
C17 C16 H16A 119.9
C15 C16 H16A 119.9
C18 C17 C16 119.78(9)
C18 C17 H17A 120.1
C16 C17 H17A 120.1
C17 C18 C19 120.40(9)
C17 C18 H18A 119.8
C19 C18 H18A 119.8
C18 C19 C14 119.95(8)
C18 C19 H19A 120.0
C14 C19 H19A 120.0
F22 C20 F21 107.30(8)
F22 C20 F23 107.48(7)
F21 C20 F23 106.75(7)
F22 C20 C3 112.82(7)
F21 C20 C3 109.13(7)
F23 C20 C3 113.03(7)

loop_
_geom_bond_atom_site_label_1
_geom_bond_atom_site_label_2
_geom_bond_distance
C1 O2 1.4356(11)
C1 H1A 0.9800
C1 H1B 0.9800
C1 H1C 0.9800
O2 C3 1.4038(10)
C3 C14 1.5262(12)
C3 C4 1.5478(11)
C3 C20 1.5569(12)
C4 O4 1.2054(10)
C4 N5 1.4038(11)
N5 C13 1.3895(11)
N5 N6 1.3921(10)
N6 N7 1.2803(11)
N7 C8 1.3933(12)
C8 C13 1.3924(12)
C8 C9 1.4004(13)
C9 C10 1.3821(16)
C9 H9A 0.9500
C10 C11 1.4067(17)
C10 H10A 0.9500
C11 C12 1.3872(14)
C11 H11A 0.9500
C12 C13 1.3984(12)
C12 H12A 0.9500
C14 C19 1.3932(11)
C14 C15 1.3968(12)
C15 C16 1.3907(14)
C15 H15A 0.9500
C16 C17 1.3896(14)
C16 H16A 0.9500
C17 C18 1.3888(15)
C17 H17A 0.9500
C18 C19 1.3913(13)
C18 H18A 0.9500
C19 H19A 0.9500
C20 F22 1.3356(11)
C20 F21 1.3391(10)
C20 F23 1.3423(11)

loop_
_cod_related_entry_id
_cod_related_entry_database
_cod_related_entry_code
1 ChemSpider 21426375
